data_2230899
loop_
_publ_author_name
'Peng, Cong-hu'

_publ_section_title
;
 Bis(1-methylpiperazine-1,4-diium) tetrachloridocuprate(II)
;
_journal_coeditor_code VN2015
_journal_issue 7
_journal_name_full 'Acta Crystallographica Section E'
_journal_page_first m979
_journal_paper_doi 10.1107/S1600536811024354
_journal_volume 67
_journal_year 2011
_chemical_formula_iupac '(C5 H14 N2) [Cu Cl4]'
_chemical_formula_moiety 'C5 H14 N2 2+, Cl4 Cu 2-'
_chemical_formula_sum 'C5 H14 Cl4 Cu N2'
_chemical_formula_weight 307.52
_chemical_name_systematic
;
Bis(1-methylpiperazine-1,4-diium) tetrachloridocuprate(II)
;
_space_group_IT_number 19
_symmetry_cell_setting orthorhombic
_symmetry_space_group_name_Hall 'P 2ac 2ab'
_symmetry_space_group_name_H-M 'P 21 21 21'
_atom_sites_solution_hydrogens geom
_atom_sites_solution_primary direct
_atom_sites_solution_secondary difmap
_audit_creation_method SHELXL-97
_cell_angle_alpha 90.00
_cell_angle_beta 90.00
_cell_angle_gamma 90.00
_cell_formula_units_Z 4
_cell_length_a 8.9717(18)
_cell_length_b 9.945(2)
_cell_length_c 13.753(3)
_cell_measurement_reflns_used 2808
_cell_measurement_temperature 298(2)
_cell_measurement_theta_max 27.48
_cell_measurement_theta_min 3.06
_cell_volume 1227.1(4)
_computing_cell_refinement '<i>CrystalClear</i> (Rigaku, 2005)'
_computing_data_collection '<i>CrystalClear</i> (Rigaku, 2005)'
_computing_data_reduction '<i>CrystalClear</i> (Rigaku, 2005)'
_computing_molecular_graphics '<i>SHELXTL</i> (Sheldrick, 2008)'
_computing_publication_material '<i>SHELXTL</i> (Sheldrick, 2008)'
_computing_structure_refinement '<i>SHELXL97</i> (Sheldrick, 2008)'
_computing_structure_solution '<i>SHELXS97</i> (Sheldrick, 2008)'
_diffrn_ambient_temperature 298(2)
_diffrn_detector_area_resol_mean 13.6612
_diffrn_measured_fraction_theta_full 0.998
_diffrn_measured_fraction_theta_max 0.998
_diffrn_measurement_device_type 'Rigaku Mercury2'
_diffrn_measurement_method 'profile data from \f scans'
_diffrn_radiation_monochromator graphite
_diffrn_radiation_source 'fine-focus sealed tube'
_diffrn_radiation_type MoK\a
_diffrn_radiation_wavelength 0.71073
_diffrn_reflns_av_R_equivalents 0.0358
_diffrn_reflns_av_sigmaI/netI 0.0295
_diffrn_reflns_limit_h_max 11
_diffrn_reflns_limit_h_min -11
_diffrn_reflns_limit_k_max 12
_diffrn_reflns_limit_k_min -12
_diffrn_reflns_limit_l_max 17
_diffrn_reflns_limit_l_min -17
_diffrn_reflns_number 12813
_diffrn_reflns_theta_full 27.48
_diffrn_reflns_theta_max 27.48
_diffrn_reflns_theta_min 3.06
_exptl_absorpt_coefficient_mu 2.607
_exptl_absorpt_correction_T_max 1.00
_exptl_absorpt_correction_T_min 0.89
_exptl_absorpt_correction_type multi-scan
_exptl_absorpt_process_details '(CrystalClear; Rigaku, 2005)'
_exptl_crystal_colour blue
_exptl_crystal_density_diffrn 1.665
_exptl_crystal_density_method 'not measured'
_exptl_crystal_description Block
_exptl_crystal_F_000 620
_exptl_crystal_size_max 0.20
_exptl_crystal_size_mid 0.05
_exptl_crystal_size_min 0.05
_refine_diff_density_max 0.353
_refine_diff_density_min -0.299
_refine_ls_abs_structure_details 'Flack (1983), 1185 Friedel pairs'
_refine_ls_abs_structure_Flack 0.010(11)
_refine_ls_extinction_coef 0.0271(9)
_refine_ls_extinction_expression Fc^*^=kFc[1+0.001xFc^2^\l^3^/sin(2\q)]^-1/4^
_refine_ls_extinction_method '<i>SHELXL97</i> (Sheldrick, 2008)'
_refine_ls_goodness_of_fit_ref 1.114
_refine_ls_hydrogen_treatment constr
_refine_ls_matrix_type full
_refine_ls_number_parameters 111
_refine_ls_number_reflns 2808
_refine_ls_number_restraints 0
_refine_ls_restrained_S_all 1.114
_refine_ls_R_factor_all 0.0283
_refine_ls_R_factor_gt 0.0253
_refine_ls_shift/su_max 0.000
_refine_ls_shift/su_mean 0.000
_refine_ls_structure_factor_coef Fsqd
_refine_ls_weighting_details 'calc w=1/[\s^2^(Fo^2^)+(0.0220P)^2^+0.1621P] where P=(Fo^2^+2Fc^2^)/3'
_refine_ls_weighting_scheme calc
_refine_ls_wR_factor_gt 0.0576
_refine_ls_wR_factor_ref 0.0587
_reflns_number_gt 2616
_reflns_number_total 2808
_reflns_threshold_expression I>2\s(I)
_cod_data_source_file vn2015.cif
_cod_data_source_block I
_cod_database_code 2230899
_cod_database_fobs_code 2230899

loop_
_symmetry_equiv_pos_as_xyz
'x, y, z'
'-x+1/2, -y, z+1/2'
'-x, y+1/2, -z+1/2'
'x+1/2, -y+1/2, -z'

loop_
_atom_site_type_symbol
_atom_site_label
_atom_site_fract_x
_atom_site_fract_y
_atom_site_fract_z
_atom_site_U_iso_or_equiv
_atom_site_adp_type
_atom_site_calc_flag
_atom_site_refinement_flags
_atom_site_occupancy
_atom_site_symmetry_multiplicity
_atom_site_disorder_assembly
_atom_site_disorder_group
Cu Cu1 0.78864(3) 0.56811(3) 0.60180(2) 0.03632(10) Uani d . 1 1 . .
Cl Cl2 0.98061(8) 0.41919(7) 0.59536(5) 0.05205(19) Uani d . 1 1 . .
Cl Cl3 0.71852(8) 0.71379(6) 0.71940(5) 0.04349(16) Uani d . 1 1 . .
N N2 0.6621(2) -0.0291(2) 0.58707(15) 0.0377(5) Uani d . 1 1 . .
H H2A 0.6784 -0.1116 0.6118 0.045 Uiso d R 1 1 . .
H H2B 0.6166 -0.0538 0.5316 0.045 Uiso d R 1 1 . .
Cl Cl4 0.60364(7) 0.41742(6) 0.61497(6) 0.04956(18) Uani d . 1 1 . .
N N1 0.7864(2) 0.17565(17) 0.70981(13) 0.0304(4) Uani d . 1 1 . .
H H1 0.7517 0.2466 0.6761 0.037 Uiso d R 1 1 . .
Cl Cl1 0.88660(8) 0.71628(6) 0.49755(5) 0.04457(17) Uani d . 1 1 . .
C C4 0.7962(3) 0.0489(2) 0.55755(18) 0.0401(5) Uani d . 1 1 . .
H H4A 0.7658 0.1277 0.5211 0.048 Uiso calc R 1 1 . .
H H4B 0.8585 -0.0060 0.5158 0.048 Uiso calc R 1 1 . .
C C5 0.8834(3) 0.0914(2) 0.64550(18) 0.0361(5) Uani d . 1 1 . .
H H5A 0.9174 0.0126 0.6808 0.043 Uiso calc R 1 1 . .
H H5B 0.9702 0.1426 0.6256 0.043 Uiso calc R 1 1 . .
C C1 0.8693(3) 0.2304(3) 0.79610(19) 0.0491(7) Uani d . 1 1 . .
H H1A 0.8080 0.2948 0.8292 0.074 Uiso calc R 1 1 . .
H H1B 0.9594 0.2731 0.7746 0.074 Uiso calc R 1 1 . .
H H1C 0.8935 0.1581 0.8396 0.074 Uiso calc R 1 1 . .
C C2 0.6547(3) 0.0954(3) 0.74224(18) 0.0383(6) Uani d . 1 1 . .
H H2C 0.5919 0.1502 0.7838 0.046 Uiso calc R 1 1 . .
H H2D 0.6882 0.0184 0.7796 0.046 Uiso calc R 1 1 . .
C C3 0.5663(3) 0.0481(3) 0.65572(18) 0.0397(6) Uani d . 1 1 . .
H H3A 0.4848 -0.0083 0.6776 0.048 Uiso calc R 1 1 . .
H H3B 0.5241 0.1252 0.6224 0.048 Uiso calc R 1 1 . .

loop_
_atom_site_aniso_label
_atom_site_aniso_U_11
_atom_site_aniso_U_22
_atom_site_aniso_U_33
_atom_site_aniso_U_12
_atom_site_aniso_U_13
_atom_site_aniso_U_23
Cu1 0.03892(17) 0.02711(15) 0.04294(17) 0.00232(13) 0.00213(13) 0.00148(13)
Cl2 0.0549(4) 0.0356(3) 0.0656(4) 0.0155(3) 0.0214(3) 0.0148(4)
Cl3 0.0472(3) 0.0367(3) 0.0466(3) -0.0003(3) 0.0106(3) -0.0032(3)
N2 0.0397(11) 0.0306(10) 0.0428(12) -0.0029(8) -0.0008(9) -0.0038(9)
Cl4 0.0380(3) 0.0328(3) 0.0779(5) -0.0016(3) -0.0067(3) 0.0037(3)
N1 0.0304(9) 0.0270(9) 0.0340(10) 0.0017(8) -0.0019(9) -0.0003(8)
Cl1 0.0558(4) 0.0348(3) 0.0431(3) 0.0093(3) 0.0080(3) 0.0093(3)
C4 0.0483(14) 0.0315(12) 0.0403(13) -0.0010(12) 0.0147(11) -0.0016(11)
C5 0.0288(12) 0.0280(12) 0.0516(14) 0.0007(10) 0.0079(10) 0.0019(11)
C1 0.0456(15) 0.0592(17) 0.0424(14) -0.0092(13) -0.0093(12) -0.0046(13)
C2 0.0324(13) 0.0435(14) 0.0391(13) -0.0042(10) 0.0070(10) -0.0004(11)
C3 0.0316(12) 0.0422(14) 0.0454(14) -0.0038(11) -0.0004(10) -0.0057(13)

loop_
_atom_type_symbol
_atom_type_description
_atom_type_scat_dispersion_real
_atom_type_scat_dispersion_imag
_atom_type_scat_source
C C 0.0033 0.0016 'International Tables Vol C Tables 4.2.6.8 and 6.1.1.4'
H H 0.0000 0.0000 'International Tables Vol C Tables 4.2.6.8 and 6.1.1.4'
N N 0.0061 0.0033 'International Tables Vol C Tables 4.2.6.8 and 6.1.1.4'
Cl Cl 0.1484 0.1585 'International Tables Vol C Tables 4.2.6.8 and 6.1.1.4'
Cu Cu 0.3201 1.2651 'International Tables Vol C Tables 4.2.6.8 and 6.1.1.4'

loop_
_geom_angle_atom_site_label_1
_geom_angle_atom_site_label_2
_geom_angle_atom_site_label_3
_geom_angle_site_symmetry_1
_geom_angle_site_symmetry_3
_geom_angle
_geom_angle_publ_flag
Cl1 Cu1 Cl4 . . 141.52(3) ?
Cl1 Cu1 Cl3 . . 98.38(3) ?
Cl4 Cu1 Cl3 . . 99.47(3) ?
Cl1 Cu1 Cl2 . . 96.12(3) ?
Cl4 Cu1 Cl2 . . 97.38(3) ?
Cl3 Cu1 Cl2 . . 131.02(3) ?
C4 N2 C3 . . 111.74(19) ?
C4 N2 H2A . . 116.6 ?
C3 N2 H2A . . 108.9 ?
C4 N2 H2B . . 106.1 ?
C3 N2 H2B . . 114.6 ?
H2A N2 H2B . . 98.4 ?
C2 N1 C5 . . 109.69(17) ?
C2 N1 C1 . . 110.44(19) ?
C5 N1 C1 . . 112.44(19) ?
C2 N1 H1 . . 107.4 ?
C5 N1 H1 . . 109.6 ?
C1 N1 H1 . . 107.1 ?
N2 C4 C5 . . 110.40(19) ?
N2 C4 H4A . . 109.6 ?
C5 C4 H4A . . 109.6 ?
N2 C4 H4B . . 109.6 ?
C5 C4 H4B . . 109.6 ?
H4A C4 H4B . . 108.1 ?
N1 C5 C4 . . 109.30(19) ?
N1 C5 H5A . . 109.8 ?
C4 C5 H5A . . 109.8 ?
N1 C5 H5B . . 109.8 ?
C4 C5 H5B . . 109.8 ?
H5A C5 H5B . . 108.3 ?
N1 C1 H1A . . 109.5 ?
N1 C1 H1B . . 109.5 ?
H1A C1 H1B . . 109.5 ?
N1 C1 H1C . . 109.5 ?
H1A C1 H1C . . 109.5 ?
H1B C1 H1C . . 109.5 ?
N1 C2 C3 . . 110.34(19) ?
N1 C2 H2C . . 109.6 ?
C3 C2 H2C . . 109.6 ?
N1 C2 H2D . . 109.6 ?
C3 C2 H2D . . 109.6 ?
H2C C2 H2D . . 108.1 ?
N2 C3 C2 . . 110.97(19) ?
N2 C3 H3A . . 109.4 ?
C2 C3 H3A . . 109.4 ?
N2 C3 H3B . . 109.4 ?
C2 C3 H3B . . 109.4 ?
H3A C3 H3B . . 108.0 ?

loop_
_geom_bond_atom_site_label_1
_geom_bond_atom_site_label_2
_geom_bond_site_symmetry_2
_geom_bond_distance
_geom_bond_publ_flag
Cu1 Cl1 . 2.2360(7) ?
Cu1 Cl4 . 2.2435(8) ?
Cu1 Cl3 . 2.2606(7) ?
Cu1 Cl2 . 2.2732(7) ?
N2 C4 . 1.488(3) ?
N2 C3 . 1.490(3) ?
N2 H2A . 0.9001 ?
N2 H2B . 0.8999 ?
N1 C2 . 1.494(3) ?
N1 C5 . 1.497(3) ?
N1 C1 . 1.502(3) ?
N1 H1 . 0.8998 ?
C4 C5 . 1.502(4) ?
C4 H4A . 0.9700 ?
C4 H4B . 0.9700 ?
C5 H5A . 0.9700 ?
C5 H5B . 0.9700 ?
C1 H1A . 0.9600 ?
C1 H1B . 0.9600 ?
C1 H1C . 0.9600 ?
C2 C3 . 1.505(3) ?
C2 H2C . 0.9700 ?
C2 H2D . 0.9700 ?
C3 H3A . 0.9700 ?
C3 H3B . 0.9700 ?

loop_
_geom_hbond_atom_site_label_D
_geom_hbond_atom_site_label_H
_geom_hbond_atom_site_label_A
_geom_hbond_site_symmetry_A
_geom_hbond_distance_DH
_geom_hbond_distance_HA
_geom_hbond_distance_DA
_geom_hbond_angle_DHA
N2 H2A Cl3 1_545 0.90 2.31 3.179(2) 162
N2 H2B Cl2 4_456 0.90 2.52 3.185(2) 132
N2 H2B Cl1 4_456 0.90 2.65 3.306(2) 130
N1 H1 Cl4 . 0.90 2.31 3.1895(19) 164
